data_4509188
loop_
_publ_author_name
'Tian, Yu-Peng'
'Li, Lin'
'Zhou, Yong-Hong'
'Wang, Peng'
'Zhou, Hong-Ping'
'Wu, Jie-Ying'
'Hu, Zhang-Jun'
'Yang, Jia-Xiang'
'Kong, Lin'
'Xu, Gui-Bao'
'Tao, Xu-Tang'
'Jiang, Min-Hua'

_publ_section_title
;
 Design and Synthesis of Two New Two-Photon Absorbing Pyridine Salts as
 Ligands and Their Rare Earth Complexes
;
_journal_issue 3
_journal_name_full 'Crystal Growth &amp; Design'
_journal_page_first 1499
_journal_paper_doi 10.1021/cg801022h
_journal_volume 9
_journal_year 2009
_chemical_formula_moiety C17H18N2O2.H2O
_chemical_formula_sum 'C17 H20 N2 O3'
_chemical_formula_weight 300.35
_chemical_name_systematic
; 
 ? 
;
_space_group_IT_number 4
_symmetry_cell_setting monoclinic
_symmetry_space_group_name_Hall 'P 2yb'
_symmetry_space_group_name_H-M 'P 1 21 1'
_atom_sites_solution_hydrogens geom
_atom_sites_solution_primary direct
_atom_sites_solution_secondary difmap
_audit_creation_method SHELXL-97
_cell_angle_alpha 90.00
_cell_angle_beta 91.907(7)
_cell_angle_gamma 90.00
_cell_formula_units_Z 2
_cell_length_a 5.8780(6)
_cell_length_b 8.4735(12)
_cell_length_c 15.5832(16)
_cell_measurement_reflns_used 37
_cell_measurement_temperature 293(2)
_cell_measurement_theta_max 12.51
_cell_measurement_theta_min 5.24
_cell_volume 775.73(16)
_computing_cell_refinement XSCANS(Bruker,1997)
_computing_data_collection XSCANS(Bruker,1997)
_computing_data_reduction XSCANS(Bruker,1997)
_computing_structure_refinement SHELXTL(Bruker,1997)
_computing_structure_solution SHELXTL(Bruker,1997)
_diffrn_ambient_temperature 293(2)
_diffrn_measured_fraction_theta_full 1.000
_diffrn_measured_fraction_theta_max 1.000
_diffrn_measurement_device_type 'Bruker P4'
_diffrn_measurement_method \w
_diffrn_radiation_monochromator graphite
_diffrn_radiation_source 'fine-focus sealed tube'
_diffrn_radiation_type MoK\a
_diffrn_radiation_wavelength 0.71073
_diffrn_reflns_av_R_equivalents 0.0152
_diffrn_reflns_av_sigmaI/netI 0.0447
_diffrn_reflns_limit_h_max 1
_diffrn_reflns_limit_h_min -7
_diffrn_reflns_limit_k_max 1
_diffrn_reflns_limit_k_min -11
_diffrn_reflns_limit_l_max 20
_diffrn_reflns_limit_l_min -20
_diffrn_reflns_number 2874
_diffrn_reflns_theta_full 28.00
_diffrn_reflns_theta_max 28.00
_diffrn_reflns_theta_min 2.62
_diffrn_standards_decay_% 1
_diffrn_standards_interval_count 100
_diffrn_standards_number 3
_exptl_absorpt_coefficient_mu 0.089
_exptl_absorpt_correction_T_max 0.841
_exptl_absorpt_correction_T_min 0.829
_exptl_absorpt_correction_type psi-scan
_exptl_absorpt_process_details XSCANS(Bruker,1997)
_exptl_crystal_colour dark-red
_exptl_crystal_density_diffrn 1.286
_exptl_crystal_density_method 'not measured'
_exptl_crystal_description prism
_exptl_crystal_F_000 320
_exptl_crystal_size_max 0.38
_exptl_crystal_size_mid 0.33
_exptl_crystal_size_min 0.25
_refine_diff_density_max 0.175
_refine_diff_density_min -0.169
_refine_diff_density_rms 0.034
_refine_ls_abs_structure_details 'Flack H D (1983), Acta Cryst. A39, 876-881'
_refine_ls_abs_structure_Flack -2(3)
_refine_ls_extinction_coef 0.032(6)
_refine_ls_extinction_expression Fc^*^=kFc[1+0.001xFc^2^\l^3^/sin(2\q)]^-1/4^
_refine_ls_extinction_method SHELXL
_refine_ls_goodness_of_fit_ref 0.955
_refine_ls_hydrogen_treatment mixed
_refine_ls_matrix_type full
_refine_ls_number_parameters 200
_refine_ls_number_reflns 2250
_refine_ls_number_restraints 1
_refine_ls_restrained_S_all 0.955
_refine_ls_R_factor_all 0.1119
_refine_ls_R_factor_gt 0.0522
_refine_ls_shift/su_max 0.023
_refine_ls_shift/su_mean 0.002
_refine_ls_structure_factor_coef Fsqd
_refine_ls_weighting_details 'calc w=1/[\s^2^(Fo^2^)+(0.0813P)^2^+0.0000P] where P=(Fo^2^+2Fc^2^)/3'
_refine_ls_weighting_scheme calc
_refine_ls_wR_factor_gt 0.1285
_refine_ls_wR_factor_ref 0.1572
_reflns_number_gt 1165
_reflns_number_total 2250
_reflns_threshold_expression >2sigma(I)
_cod_data_source_file cg801022hsup1.cif
_cod_data_source_block L^1^
_cod_depositor_comments
;
The following automatic conversions were performed:

'_symmetry_cell_setting' value 'Monoclinic' changed to 'monoclinic'
according to /home/saulius/struct/CIF-dictionaries/cif_core.dic
dictionary named 'cif_core.dic' version 2.4.2 from 2011-04-26.

Automatic conversion script
Id: cif_fix_values 1891 2012-01-12 08:04:46Z andrius 
;
_cod_original_sg_symbol_H-M P21
_cod_database_code 4509188

loop_
_symmetry_equiv_pos_as_xyz
'x, y, z'
'-x, y+1/2, -z'

loop_
_atom_site_label
_atom_site_type_symbol
_atom_site_fract_x
_atom_site_fract_y
_atom_site_fract_z
_atom_site_U_iso_or_equiv
_atom_site_adp_type
_atom_site_occupancy
_atom_site_symmetry_multiplicity
_atom_site_calc_flag
_atom_site_refinement_flags
C1 C 0.3194(9) 0.0523(9) 0.6921(3) 0.111(2) Uani 1 1 d .
H1A H 0.1826 -0.0014 0.6736 0.166 Uiso 1 1 calc R
H1B H 0.2828 0.1340 0.7320 0.166 Uiso 1 1 calc R
H1C H 0.4223 -0.0215 0.7194 0.166 Uiso 1 1 calc R
C2 C 0.6299(8) 0.2178(8) 0.6322(3) 0.0921(17) Uani 1 1 d .
H2A H 0.6787 0.2586 0.5784 0.138 Uiso 1 1 calc R
H2B H 0.7487 0.1540 0.6580 0.138 Uiso 1 1 calc R
H2C H 0.5965 0.3038 0.6699 0.138 Uiso 1 1 calc R
C3 C 0.3140(7) 0.1240(6) 0.5397(2) 0.0649(12) Uani 1 1 d .
C4 C 0.3937(7) 0.2155(6) 0.4710(2) 0.0683(12) Uani 1 1 d .
H4A H 0.5265 0.2743 0.4785 0.082 Uiso 1 1 calc R
C5 C 0.2760(7) 0.2184(6) 0.3931(2) 0.0651(11) Uani 1 1 d .
H5A H 0.3318 0.2804 0.3492 0.078 Uiso 1 1 calc R
C6 C 0.0780(6) 0.1328(5) 0.3773(2) 0.0580(11) Uani 1 1 d .
C7 C 0.0056(7) 0.0406(6) 0.4454(2) 0.0672(12) Uani 1 1 d .
H7A H -0.1245 -0.0207 0.4370 0.081 Uiso 1 1 calc R
C8 C 0.1156(7) 0.0362(6) 0.5230(3) 0.0709(13) Uani 1 1 d .
H8A H 0.0582 -0.0265 0.5663 0.085 Uiso 1 1 calc R
C9 C -0.0412(7) 0.1432(5) 0.2950(2) 0.0603(11) Uani 1 1 d .
H9A H 0.0260 0.2058 0.2539 0.072 Uiso 1 1 calc R
C10 C -0.2357(7) 0.0737(6) 0.2711(3) 0.0668(12) Uani 1 1 d .
H10A H -0.3049 0.0111 0.3117 0.080 Uiso 1 1 calc R
C11 C -0.3499(6) 0.0864(5) 0.1875(2) 0.0569(10) Uani 1 1 d .
C12 C -0.2598(6) 0.1659(5) 0.1177(2) 0.0568(10) Uani 1 1 d .
H12A H -0.1209 0.2176 0.1248 0.068 Uiso 1 1 calc R
C13 C -0.3703(6) 0.1693(5) 0.0400(3) 0.0611(11) Uani 1 1 d .
H13A H -0.3056 0.2226 -0.0053 0.073 Uiso 1 1 calc R
C14 C -0.6704(7) 0.0204(5) 0.0923(3) 0.0649(11) Uani 1 1 d .
H14A H -0.8111 -0.0282 0.0835 0.078 Uiso 1 1 calc R
C15 C -0.5628(7) 0.0147(5) 0.1712(3) 0.0634(11) Uani 1 1 d .
H15A H -0.6323 -0.0383 0.2155 0.076 Uiso 1 1 calc R
C16 C -0.6954(7) 0.1058(6) -0.0562(2) 0.0683(12) Uani 1 1 d .
H16A H -0.7748 0.0069 -0.0667 0.082 Uiso 1 1 calc R
H16B H -0.5857 0.1188 -0.1008 0.082 Uiso 1 1 calc R
C17 C -0.8663(6) 0.2403(5) -0.0623(3) 0.0550(10) Uani 1 1 d .
N1 N 0.4266(6) 0.1222(6) 0.6178(2) 0.0820(13) Uani 1 1 d .
N2 N -0.5728(5) 0.0966(4) 0.02739(19) 0.0543(8) Uani 1 1 d .
O1 O -0.8674(5) 0.3381(4) -0.00312(17) 0.0727(9) Uani 1 1 d .
O2 O -0.9944(5) 0.2378(4) -0.12834(18) 0.0752(9) Uani 1 1 d .
OW O -0.7858(5) 0.4491(5) 0.16445(17) 0.0956(12) Uani 1 1 d .
HWA H -0.7742 0.4030 0.1156 0.115 Uiso 1 1 d .
HWB H -0.8429 0.3800 0.1984 0.115 Uiso 1 1 d .

loop_
_atom_site_aniso_label
_atom_site_aniso_U_11
_atom_site_aniso_U_22
_atom_site_aniso_U_33
_atom_site_aniso_U_23
_atom_site_aniso_U_13
_atom_site_aniso_U_12
C1 0.106(4) 0.168(7) 0.057(2) 0.021(3) -0.002(3) -0.005(5)
C2 0.081(3) 0.121(5) 0.073(3) -0.023(3) -0.011(2) 0.011(4)
C3 0.068(3) 0.074(3) 0.053(2) 0.000(2) 0.001(2) 0.017(3)
C4 0.063(3) 0.074(3) 0.068(3) -0.001(3) 0.000(2) -0.006(3)
C5 0.066(3) 0.069(3) 0.061(2) 0.003(2) 0.006(2) -0.005(3)
C6 0.054(2) 0.068(3) 0.052(2) 0.001(2) 0.0053(19) 0.003(3)
C7 0.059(3) 0.072(3) 0.071(2) 0.007(3) 0.005(2) -0.004(3)
C8 0.070(3) 0.081(3) 0.061(2) 0.017(3) 0.002(2) -0.003(3)
C9 0.053(2) 0.064(3) 0.064(2) 0.007(2) 0.0082(19) 0.007(2)
C10 0.068(3) 0.063(3) 0.069(2) 0.008(2) 0.004(2) -0.008(3)
C11 0.056(2) 0.052(2) 0.062(2) 0.001(2) 0.0028(19) 0.006(2)
C12 0.048(2) 0.056(2) 0.066(2) 0.004(2) -0.0034(18) -0.004(2)
C13 0.056(2) 0.056(2) 0.072(2) 0.005(2) 0.002(2) 0.001(2)
C14 0.052(2) 0.054(3) 0.088(3) -0.005(3) 0.000(2) -0.004(2)
C15 0.058(2) 0.059(3) 0.074(3) 0.011(2) 0.007(2) -0.007(2)
C16 0.066(3) 0.067(3) 0.071(2) -0.011(2) -0.012(2) 0.009(3)
C17 0.049(2) 0.048(2) 0.068(2) 0.012(2) 0.008(2) -0.003(2)
N1 0.079(3) 0.106(4) 0.061(2) -0.003(2) -0.0048(19) 0.000(3)
N2 0.051(2) 0.0492(19) 0.0622(18) -0.0011(18) -0.0007(15) 0.0084(19)
O1 0.079(2) 0.0619(18) 0.0767(18) -0.0054(17) 0.0009(15) 0.0188(18)
O2 0.0783(19) 0.078(2) 0.0683(17) 0.0065(18) -0.0098(15) 0.017(2)
OW 0.102(2) 0.112(3) 0.0718(18) 0.012(2) -0.0139(17) -0.008(3)

loop_
_atom_type_symbol
_atom_type_description
_atom_type_scat_dispersion_real
_atom_type_scat_dispersion_imag
_atom_type_scat_source
C C 0.0033 0.0016 'International Tables Vol C Tables 4.2.6.8 and 6.1.1.4'
H H 0.0000 0.0000 'International Tables Vol C Tables 4.2.6.8 and 6.1.1.4'
N N 0.0061 0.0033 'International Tables Vol C Tables 4.2.6.8 and 6.1.1.4'
O O 0.0106 0.0060 'International Tables Vol C Tables 4.2.6.8 and 6.1.1.4'

loop_
_geom_angle_atom_site_label_1
_geom_angle_atom_site_label_2
_geom_angle_atom_site_label_3
_geom_angle
N1 C3 C8 122.3(4)
N1 C3 C4 121.2(5)
C8 C3 C4 116.5(4)
C5 C4 C3 120.5(4)
C4 C5 C6 122.7(4)
C5 C6 C7 115.7(3)
C5 C6 C9 120.3(4)
C7 C6 C9 123.9(4)
C8 C7 C6 123.1(4)
C7 C8 C3 121.4(4)
C10 C9 C6 127.6(4)
C9 C10 C11 126.0(4)
C12 C11 C15 115.2(4)
C12 C11 C10 123.9(4)
C15 C11 C10 120.9(4)
C13 C12 C11 121.5(4)
N2 C13 C12 121.0(4)
N2 C14 C15 119.9(4)
C14 C15 C11 122.0(4)
N2 C16 C17 113.5(3)
O1 C17 O2 127.1(4)
O1 C17 C16 118.3(4)
O2 C17 C16 114.6(4)
C3 N1 C2 120.2(4)
C3 N1 C1 120.1(4)
C2 N1 C1 118.5(4)
C14 N2 C13 120.4(3)
C14 N2 C16 118.9(4)
C13 N2 C16 120.6(3)

loop_
_geom_bond_atom_site_label_1
_geom_bond_atom_site_label_2
_geom_bond_distance
C1 N1 1.461(6)
C2 N1 1.455(7)
C3 N1 1.366(5)
C3 C8 1.400(6)
C3 C4 1.414(6)
C4 C5 1.378(5)
C5 C6 1.387(5)
C6 C7 1.395(5)
C6 C9 1.444(5)
C7 C8 1.354(5)
C9 C10 1.328(5)
C10 C11 1.449(5)
C11 C12 1.399(5)
C11 C15 1.406(5)
C12 C13 1.355(5)
C13 N2 1.349(4)
C14 N2 1.344(5)
C14 C15 1.364(5)
C16 N2 1.470(5)
C16 C17 1.521(6)
C17 O1 1.240(5)
C17 O2 1.255(5)
